data_4122979
loop_
_publ_author_name
'Cui, Jingjing'
'Li, Yongxin'
'Ganguly, Rakesh'
'Inthirarajah, Anusiya'
'Hirao, Hajime'
'Kinjo, Rei'

_publ_section_title
;
 Metal-Free \s-Bond Metathesis in Ammonia Activation by a
 Diazadiphosphapentalene.
;
_journal_name_full 'Journal of the American Chemical Society'
_journal_page_first 141119074650008
_journal_paper_doi 10.1021/ja509963m
_journal_year 2014
_chemical_formula_sum 'C36 H54 N2 P2'
_chemical_formula_weight 576.75
_space_group_crystal_system monoclinic
_space_group_IT_number 14
_space_group_name_Hall '-P 2ybc'
_space_group_name_H-M_alt 'P 1 21/c 1'
_symmetry_space_group_name_Hall '-P 2ybc'
_symmetry_space_group_name_H-M 'P 1 21/c 1'
_atom_sites_solution_hydrogens geom
_cell_angle_alpha 90
_cell_angle_beta 114.7164(18)
_cell_angle_gamma 90
_cell_formula_units_Z 4
_cell_length_a 17.287(4)
_cell_length_b 11.975(3)
_cell_length_c 18.283(4)
_cell_measurement_reflns_used 2823
_cell_measurement_temperature 296.(2)
_cell_measurement_theta_max 21.0546
_cell_measurement_theta_min 5.1034
_cell_volume 3438.1(14)
_computing_cell_refinement 'SAINT V8.34A (Bruker AXS Inc., 2013)'
_computing_data_collection 'APEX2 (Bruker AXS Inc., 2013)'
_computing_data_reduction 'SAINT V8.34A (Bruker AXS Inc., 2013)'
_computing_molecular_graphics 'XP (Bruker AXS Inc., 2013)'
_computing_publication_material 'APEX2 (Bruker AXS Inc., 2013)'
_computing_structure_refinement 'SHELXL-2013 (Sheldrick, 2013)'
_diffrn_ambient_temperature 296.(2)
_diffrn_detector_area_resol_mean 8.3333
_diffrn_measured_fraction_theta_full 0.988
_diffrn_measured_fraction_theta_max 0.988
_diffrn_measurement_device_type 'CCD area detector'
_diffrn_measurement_method 'phi and omega scans'
_diffrn_radiation_monochromator graphite
_diffrn_radiation_type MoK\a
_diffrn_radiation_wavelength 0.71073
_diffrn_reflns_av_R_equivalents 0.0745
_diffrn_reflns_av_unetI/netI 0.1053
_diffrn_reflns_limit_h_max 24
_diffrn_reflns_limit_h_min -23
_diffrn_reflns_limit_k_max 16
_diffrn_reflns_limit_k_min -17
_diffrn_reflns_limit_l_max 25
_diffrn_reflns_limit_l_min -26
_diffrn_reflns_number 27336
_diffrn_reflns_theta_full 30.54
_diffrn_reflns_theta_max 30.54
_diffrn_reflns_theta_min 5.10
_diffrn_source 'fine-focus sealed tube'
_exptl_absorpt_coefficient_mu 0.152
_exptl_absorpt_correction_T_max 0.98
_exptl_absorpt_correction_T_min 0.85
_exptl_absorpt_correction_type multi-scan
_exptl_absorpt_process_details 'SADABS V2012/1 (Bruker AXS Inc.)'
_exptl_crystal_colour colourless
_exptl_crystal_density_diffrn 1.114
_exptl_crystal_density_method 'not measured'
_exptl_crystal_description block
_exptl_crystal_F_000 1256
_exptl_crystal_size_max 0.400
_exptl_crystal_size_mid 0.380
_exptl_crystal_size_min 0.120
_refine_diff_density_max 0.244
_refine_diff_density_min -0.227
_refine_ls_extinction_method none
_refine_ls_goodness_of_fit_ref 0.968
_refine_ls_hydrogen_treatment constr
_refine_ls_matrix_type full
_refine_ls_number_parameters 375
_refine_ls_number_reflns 10402
_refine_ls_number_restraints 0
_refine_ls_restrained_S_all 0.968
_refine_ls_R_factor_all 0.1410
_refine_ls_R_factor_gt 0.0582
_refine_ls_shift/su_max 0.001
_refine_ls_shift/su_mean 0.000
_refine_ls_structure_factor_coef Fsqd
_refine_ls_weighting_details 'w=1/[\s^2^(Fo^2^)+(0.0579P)^2^] where P=(Fo^2^+2Fc^2^)/3'
_refine_ls_weighting_scheme calc
_refine_ls_wR_factor_gt 0.1184
_refine_ls_wR_factor_ref 0.1484
_reflns_number_gt 5046
_reflns_number_total 10402
_reflns_threshold_expression 'I > 2\s(I)'
_cod_data_source_file ja509963m_si_005.cif
_cod_data_source_block I
_cod_database_code 4122979

loop_
_space_group_symop_operation_xyz
'x, y, z'
'-x, y+1/2, -z+1/2'
'-x, -y, -z'
'x, -y-1/2, z-1/2'

loop_
_atom_site_type_symbol
_atom_site_label
_atom_site_fract_x
_atom_site_fract_y
_atom_site_fract_z
_atom_site_U_iso_or_equiv
_atom_site_adp_type
_atom_site_calc_flag
_atom_site_refinement_flags_adp
_atom_site_refinement_flags_posn
_atom_site_occupancy
C C1 0.38290(14) 1.10024(17) 0.38713(14) 0.0527(6) Uani d . . 1
H H1 0.414 1.1536 0.4249 0.063 Uiso calc U R 1
C C2 0.30002(13) 1.11712(16) 0.34186(12) 0.0375(5) Uani d . . 1
C C3 0.26206(14) 1.23400(17) 0.34493(14) 0.0469(5) Uani d . . 1
C C4 0.16511(15) 1.2489(2) 0.30625(17) 0.0679(7) Uani d . . 1
H H4A 0.1397 1.1964 0.3294 0.102 Uiso calc U R 1
H H4B 0.1437 1.2362 0.2493 0.102 Uiso calc U R 1
H H4C 0.1512 1.3235 0.3159 0.102 Uiso calc U R 1
C C5 0.30067(18) 1.31702(19) 0.30464(17) 0.0691(7) Uani d . . 1
H H5A 0.2779 1.3902 0.3043 0.104 Uiso calc U R 1
H H5B 0.2867 1.2937 0.2503 0.104 Uiso calc U R 1
H H5C 0.3614 1.3187 0.3343 0.104 Uiso calc U R 1
C C6 0.29247(18) 1.2696(2) 0.43346(15) 0.0732(8) Uani d . . 1
H H6A 0.2716 1.3432 0.4359 0.11 Uiso calc U R 1
H H6B 0.3536 1.2699 0.4589 0.11 Uiso calc U R 1
H H6C 0.2712 1.218 0.4608 0.11 Uiso calc U R 1
C C7 0.16742(12) 1.02987(16) 0.23538(12) 0.0349(4) Uani d . . 1
C C8 0.13905(14) 1.07682(17) 0.15765(12) 0.0429(5) Uani d . . 1
C C9 0.19903(16) 1.12729(19) 0.12525(13) 0.0534(6) Uani d . . 1
H H9 0.2548 1.1362 0.1707 0.064 Uiso calc U R 1
C C10 0.1697(2) 1.2437(2) 0.08760(18) 0.0940(10) Uani d . . 1
H H10A 0.2148 1.2786 0.0783 0.141 Uiso calc U R 1
H H10B 0.1556 1.2889 0.1236 0.141 Uiso calc U R 1
H H10C 0.1205 1.2359 0.0374 0.141 Uiso calc U R 1
C C11 0.21057(18) 1.0502(2) 0.06390(15) 0.0727(8) Uani d . . 1
H H11A 0.2318 0.9791 0.0885 0.109 Uiso calc U R 1
H H11B 0.2504 1.083 0.0461 0.109 Uiso calc U R 1
H H11C 0.1568 1.04 0.0186 0.109 Uiso calc U R 1
C C12 0.05217(16) 1.0781(2) 0.11033(15) 0.0618(7) Uani d . . 1
H H12 0.032 1.109 0.059 0.074 Uiso calc U R 1
C C13 -0.00481(16) 1.0352(2) 0.13696(17) 0.0702(8) Uani d . . 1
H H13 -0.0629 1.0396 0.1046 0.084 Uiso calc U R 1
C C14 0.02386(14) 0.9854(2) 0.21161(16) 0.0592(7) Uani d . . 1
H H14 -0.0155 0.9546 0.2283 0.071 Uiso calc U R 1
C C15 0.10981(12) 0.97998(17) 0.26248(13) 0.0419(5) Uani d . . 1
C C16 0.13962(14) 0.92128(19) 0.34349(13) 0.0501(6) Uani d . . 1
H H16 0.1911 0.8793 0.3511 0.06 Uiso calc U R 1
C C17 0.16351(17) 1.0006(2) 0.41462(15) 0.0703(7) Uani d . . 1
H H17A 0.21 1.0471 0.4177 0.105 Uiso calc U R 1
H H17B 0.1802 0.9583 0.4634 0.105 Uiso calc U R 1
H H17C 0.1154 1.0465 0.4076 0.105 Uiso calc U R 1
C C18 0.07456(17) 0.8367(2) 0.34745(19) 0.0790(9) Uani d . . 1
H H18A 0.0264 0.8758 0.3481 0.118 Uiso calc U R 1
H H18B 0.1005 0.7927 0.3955 0.118 Uiso calc U R 1
H H18C 0.0561 0.7886 0.3012 0.118 Uiso calc U R 1
C C19 0.40614(13) 0.87064(18) 0.43075(13) 0.0457(5) Uani d . . 1
H H19 0.4277 0.8742 0.4866 0.055 Uiso calc U R 1
C C20 0.35396(12) 0.78691(17) 0.39099(12) 0.0379(5) Uani d . . 1
C C21 0.33664(15) 0.68591(19) 0.43375(13) 0.0514(6) Uani d . . 1
C C22 0.4070(2) 0.5987(3) 0.4513(2) 0.1001(11) Uani d . . 1
H H22A 0.4055 0.5711 0.4014 0.15 Uiso calc U R 1
H H22B 0.3981 0.538 0.4812 0.15 Uiso calc U R 1
H H22C 0.4614 0.6324 0.4821 0.15 Uiso calc U R 1
C C23 0.25159(17) 0.6294(2) 0.38505(16) 0.0683(7) Uani d . . 1
H H23A 0.2069 0.684 0.369 0.102 Uiso calc U R 1
H H23B 0.2413 0.5732 0.4174 0.102 Uiso calc U R 1
H H23C 0.2529 0.5953 0.3381 0.102 Uiso calc U R 1
C C24 0.3356(3) 0.7245(3) 0.51358(17) 0.1151(13) Uani d . . 1
H H24A 0.3903 0.7546 0.5479 0.173 Uiso calc U R 1
H H24B 0.323 0.6621 0.5397 0.173 Uiso calc U R 1
H H24C 0.2928 0.781 0.503 0.173 Uiso calc U R 1
C C25 0.31229(12) 0.70708(15) 0.25066(11) 0.0337(4) Uani d . . 1
C C26 0.38945(13) 0.66353(16) 0.25323(13) 0.0405(5) Uani d . . 1
C C27 0.47646(13) 0.7150(2) 0.30183(15) 0.0543(6) Uani d . . 1
H H27 0.4718 0.7629 0.3432 0.065 Uiso calc U R 1
C C28 0.50158(17) 0.7882(2) 0.24720(19) 0.0789(9) Uani d . . 1
H H28A 0.5107 0.7423 0.2085 0.118 Uiso calc U R 1
H H28B 0.553 0.8278 0.279 0.118 Uiso calc U R 1
H H28C 0.4569 0.8407 0.2197 0.118 Uiso calc U R 1
C C29 0.54693(17) 0.6281(3) 0.34452(18) 0.0860(9) Uani d . . 1
H H29A 0.5285 0.5777 0.3749 0.129 Uiso calc U R 1
H H29B 0.5978 0.6657 0.3802 0.129 Uiso calc U R 1
H H29C 0.5583 0.5869 0.3051 0.129 Uiso calc U R 1
C C30 0.38507(16) 0.57550(18) 0.20196(14) 0.0532(6) Uani d . . 1
H H30 0.4354 0.5457 0.2035 0.064 Uiso calc U R 1
C C31 0.30934(16) 0.53143(19) 0.14943(15) 0.0571(6) Uani d . . 1
H H31 0.3083 0.4713 0.1168 0.069 Uiso calc U R 1
C C32 0.23458(15) 0.57705(18) 0.14533(14) 0.0504(6) Uani d . . 1
H H32 0.183 0.5482 0.1085 0.06 Uiso calc U R 1
C C33 0.23403(13) 0.66486(16) 0.19456(12) 0.0386(5) Uani d . . 1
C C34 0.14851(13) 0.71464(19) 0.18182(14) 0.0480(5) Uani d . . 1
H H34 0.158 0.7677 0.2256 0.058 Uiso calc U R 1
C C35 0.11051(17) 0.7783(2) 0.10277(16) 0.0711(7) Uani d . . 1
H H35A 0.1506 0.833 0.1017 0.107 Uiso calc U R 1
H H35B 0.0592 0.8151 0.0979 0.107 Uiso calc U R 1
H H35C 0.0977 0.7272 0.0588 0.107 Uiso calc U R 1
C C36 0.08474(17) 0.6262(3) 0.18336(19) 0.0835(9) Uani d . . 1
H H36A 0.0334 0.6623 0.179 0.125 Uiso calc U R 1
H H36B 0.1091 0.5854 0.233 0.125 Uiso calc U R 1
H H36C 0.0719 0.5757 0.139 0.125 Uiso calc U R 1
N N1 0.25687(9) 1.02915(12) 0.28841(9) 0.0316(3) Uani d . . 1
N N2 0.31361(9) 0.79914(12) 0.30449(9) 0.0321(4) Uani d . . 1
P P1 0.32078(3) 0.92993(4) 0.26677(3) 0.03250(14) Uani d . . 1
P P2 0.43454(3) 0.97667(5) 0.37598(4) 0.04768(17) Uani d . . 1

loop_
_atom_site_aniso_label
_atom_site_aniso_U_11
_atom_site_aniso_U_22
_atom_site_aniso_U_33
_atom_site_aniso_U_12
_atom_site_aniso_U_13
_atom_site_aniso_U_23
C1 0.0374(13) 0.0401(12) 0.0624(15) -0.0050(9) 0.0030(12) -0.0177(11)
C2 0.0371(12) 0.0362(11) 0.0385(11) -0.0015(8) 0.0150(10) -0.0070(9)
C3 0.0502(14) 0.0389(12) 0.0525(14) 0.0030(10) 0.0223(12) -0.0113(10)
C4 0.0610(17) 0.0530(15) 0.0857(19) 0.0196(12) 0.0267(16) -0.0142(14)
C5 0.091(2) 0.0381(14) 0.085(2) 0.0006(13) 0.0434(17) -0.0053(13)
C6 0.084(2) 0.0697(18) 0.0657(17) 0.0039(14) 0.0317(17) -0.0296(14)
C7 0.0274(10) 0.0359(11) 0.0373(11) 0.0033(8) 0.0095(9) -0.0060(9)
C8 0.0428(13) 0.0414(12) 0.0365(12) 0.0065(9) 0.0089(10) -0.0005(10)
C9 0.0680(16) 0.0506(14) 0.0370(12) -0.0030(11) 0.0176(12) 0.0048(11)
C10 0.134(3) 0.066(2) 0.077(2) 0.0032(18) 0.040(2) 0.0255(16)
C11 0.094(2) 0.083(2) 0.0494(15) -0.0149(16) 0.0381(16) -0.0043(14)
C12 0.0544(16) 0.0686(17) 0.0451(14) 0.0181(13) 0.0036(13) 0.0003(12)
C13 0.0336(14) 0.090(2) 0.0655(18) 0.0128(13) -0.0001(13) -0.0167(16)
C14 0.0315(13) 0.0735(17) 0.0725(18) -0.0019(11) 0.0217(13) -0.0164(14)
C15 0.0334(11) 0.0456(12) 0.0497(13) 0.0016(9) 0.0203(11) -0.0095(10)
C16 0.0437(13) 0.0592(15) 0.0569(14) 0.0029(10) 0.0305(12) 0.0037(12)
C17 0.081(2) 0.0828(19) 0.0551(16) -0.0037(15) 0.0360(16) 0.0011(14)
C18 0.076(2) 0.0784(19) 0.106(2) -0.0150(15) 0.0606(19) 0.0030(17)
C19 0.0399(12) 0.0494(13) 0.0362(12) 0.0052(10) 0.0046(10) -0.0018(10)
C20 0.0361(11) 0.0408(12) 0.0339(11) 0.0061(9) 0.0119(10) 0.0008(9)
C21 0.0646(16) 0.0462(14) 0.0416(13) 0.0039(11) 0.0204(12) 0.0094(10)
C22 0.085(2) 0.073(2) 0.131(3) 0.0296(16) 0.034(2) 0.060(2)
C23 0.0751(19) 0.0585(16) 0.0750(18) -0.0057(13) 0.0350(16) 0.0211(14)
C24 0.197(4) 0.104(3) 0.0610(19) -0.043(3) 0.071(2) -0.0018(18)
C25 0.0376(11) 0.0281(10) 0.0354(11) -0.0006(8) 0.0154(10) 0.0002(8)
C26 0.0408(12) 0.0363(11) 0.0446(12) 0.0037(9) 0.0181(11) -0.0020(9)
C27 0.0355(13) 0.0599(15) 0.0665(16) 0.0052(10) 0.0203(12) -0.0166(12)
C28 0.0603(18) 0.0755(19) 0.114(2) -0.0171(14) 0.0490(18) -0.0216(17)
C29 0.0485(17) 0.103(2) 0.087(2) 0.0275(15) 0.0093(16) -0.0155(18)
C30 0.0562(15) 0.0443(13) 0.0625(15) 0.0103(11) 0.0282(13) -0.0074(12)
C31 0.0709(18) 0.0402(13) 0.0600(15) 0.0008(12) 0.0272(14) -0.0157(11)
C32 0.0546(15) 0.0437(13) 0.0486(13) -0.0120(11) 0.0174(12) -0.0111(11)
C33 0.0425(12) 0.0333(11) 0.0408(12) -0.0068(9) 0.0182(10) -0.0034(9)
C34 0.0350(12) 0.0550(14) 0.0489(14) -0.0094(10) 0.0125(11) -0.0137(11)
C35 0.0547(16) 0.0711(18) 0.0672(17) 0.0087(13) 0.0055(14) -0.0043(15)
C36 0.0551(18) 0.101(2) 0.099(2) -0.0327(15) 0.0365(17) -0.0172(18)
N1 0.0271(8) 0.0330(9) 0.0331(9) 0.0010(6) 0.0108(7) -0.0054(7)
N2 0.0335(9) 0.0310(9) 0.0306(9) -0.0003(6) 0.0123(8) -0.0042(7)
P1 0.0316(3) 0.0316(3) 0.0376(3) 0.0008(2) 0.0177(2) -0.0010(2)
P2 0.0272(3) 0.0414(3) 0.0648(4) -0.0031(2) 0.0096(3) -0.0077(3)

loop_
_atom_type_symbol
_atom_type_description
_atom_type_scat_dispersion_real
_atom_type_scat_dispersion_imag
_atom_type_scat_source
C C 0.0033 0.0016 'International Tables Vol C Tables 4.2.6.8 and 6.1.1.4'
H H 0.0000 0.0000 'International Tables Vol C Tables 4.2.6.8 and 6.1.1.4'
N N 0.0061 0.0033 'International Tables Vol C Tables 4.2.6.8 and 6.1.1.4'
P P 0.1023 0.0942 'International Tables Vol C Tables 4.2.6.8 and 6.1.1.4'

loop_
_geom_angle_atom_site_label_1
_geom_angle_atom_site_label_2
_geom_angle_atom_site_label_3
_geom_angle
C2 C1 P2 120.85(16)
C2 C1 H1 119.6
P2 C1 H1 119.6
C1 C2 N1 115.66(17)
C1 C2 C3 118.19(18)
N1 C2 C3 125.76(18)
C4 C3 C6 106.24(19)
C4 C3 C5 108.2(2)
C6 C3 C5 107.30(19)
C4 C3 C2 118.96(17)
C6 C3 C2 108.88(19)
C5 C3 C2 106.79(17)
C3 C4 H4A 109.5
C3 C4 H4B 109.5
H4A C4 H4B 109.5
C3 C4 H4C 109.5
H4A C4 H4C 109.5
H4B C4 H4C 109.5
C3 C5 H5A 109.5
C3 C5 H5B 109.5
H5A C5 H5B 109.5
C3 C5 H5C 109.5
H5A C5 H5C 109.5
H5B C5 H5C 109.5
C3 C6 H6A 109.5
C3 C6 H6B 109.5
H6A C6 H6B 109.5
C3 C6 H6C 109.5
H6A C6 H6C 109.5
H6B C6 H6C 109.5
C8 C7 C15 121.39(18)
C8 C7 N1 120.20(17)
C15 C7 N1 118.39(17)
C12 C8 C7 117.6(2)
C12 C8 C9 119.4(2)
C7 C8 C9 123.01(19)
C8 C9 C11 111.44(19)
C8 C9 C10 112.5(2)
C11 C9 C10 109.7(2)
C8 C9 H9 107.6
C11 C9 H9 107.6
C10 C9 H9 107.6
C9 C10 H10A 109.5
C9 C10 H10B 109.5
H10A C10 H10B 109.5
C9 C10 H10C 109.5
H10A C10 H10C 109.5
H10B C10 H10C 109.5
C9 C11 H11A 109.5
C9 C11 H11B 109.5
H11A C11 H11B 109.5
C9 C11 H11C 109.5
H11A C11 H11C 109.5
H11B C11 H11C 109.5
C13 C12 C8 121.9(2)
C13 C12 H12 119.1
C8 C12 H12 119.1
C12 C13 C14 120.0(2)
C12 C13 H13 120.0
C14 C13 H13 120.0
C13 C14 C15 121.7(2)
C13 C14 H14 119.1
C15 C14 H14 119.1
C14 C15 C7 117.3(2)
C14 C15 C16 120.42(19)
C7 C15 C16 122.27(18)
C17 C16 C15 113.82(19)
C17 C16 C18 108.29(19)
C15 C16 C18 113.2(2)
C17 C16 H16 107.1
C15 C16 H16 107.1
C18 C16 H16 107.1
C16 C17 H17A 109.5
C16 C17 H17B 109.5
H17A C17 H17B 109.5
C16 C17 H17C 109.5
H17A C17 H17C 109.5
H17B C17 H17C 109.5
C16 C18 H18A 109.5
C16 C18 H18B 109.5
H18A C18 H18B 109.5
C16 C18 H18C 109.5
H18A C18 H18C 109.5
H18B C18 H18C 109.5
C20 C19 P2 120.12(16)
C20 C19 H19 119.9
P2 C19 H19 119.9
C19 C20 N2 115.15(18)
C19 C20 C21 122.88(19)
N2 C20 C21 121.96(17)
C23 C21 C22 107.9(2)
C23 C21 C20 113.48(18)
C22 C21 C20 109.66(19)
C23 C21 C24 107.3(2)
C22 C21 C24 109.3(3)
C20 C21 C24 109.2(2)
C21 C22 H22A 109.5
C21 C22 H22B 109.5
H22A C22 H22B 109.5
C21 C22 H22C 109.5
H22A C22 H22C 109.5
H22B C22 H22C 109.5
C21 C23 H23A 109.5
C21 C23 H23B 109.5
H23A C23 H23B 109.5
C21 C23 H23C 109.5
H23A C23 H23C 109.5
H23B C23 H23C 109.5
C21 C24 H24A 109.5
C21 C24 H24B 109.5
H24A C24 H24B 109.5
C21 C24 H24C 109.5
H24A C24 H24C 109.5
H24B C24 H24C 109.5
C33 C25 C26 119.87(18)
C33 C25 N2 119.88(16)
C26 C25 N2 120.21(17)
C30 C26 C25 118.2(2)
C30 C26 C27 117.54(18)
C25 C26 C27 123.95(18)
C26 C27 C28 109.5(2)
C26 C27 C29 113.7(2)
C28 C27 C29 109.8(2)
C26 C27 H27 107.9
C28 C27 H27 107.9
C29 C27 H27 107.9
C27 C28 H28A 109.5
C27 C28 H28B 109.5
H28A C28 H28B 109.5
C27 C28 H28C 109.5
H28A C28 H28C 109.5
H28B C28 H28C 109.5
C27 C29 H29A 109.5
C27 C29 H29B 109.5
H29A C29 H29B 109.5
C27 C29 H29C 109.5
H29A C29 H29C 109.5
H29B C29 H29C 109.5
C31 C30 C26 122.2(2)
C31 C30 H30 118.9
C26 C30 H30 118.9
C30 C31 C32 119.2(2)
C30 C31 H31 120.4
C32 C31 H31 120.4
C31 C32 C33 121.8(2)
C31 C32 H32 119.1
C33 C32 H32 119.1
C32 C33 C25 118.71(18)
C32 C33 C34 117.93(19)
C25 C33 C34 123.27(17)
C33 C34 C35 110.41(19)
C33 C34 C36 112.7(2)
C35 C34 C36 109.6(2)
C33 C34 H34 108.0
C35 C34 H34 108.0
C36 C34 H34 108.0
C34 C35 H35A 109.5
C34 C35 H35B 109.5
H35A C35 H35B 109.5
C34 C35 H35C 109.5
H35A C35 H35C 109.5
H35B C35 H35C 109.5
C34 C36 H36A 109.5
C34 C36 H36B 109.5
H36A C36 H36B 109.5
C34 C36 H36C 109.5
H36A C36 H36C 109.5
H36B C36 H36C 109.5
C2 N1 C7 124.49(15)
C2 N1 P1 116.97(12)
C7 N1 P1 116.51(11)
C20 N2 C25 121.44(14)
C20 N2 P1 116.38(12)
C25 N2 P1 113.19(11)
N2 P1 N1 111.14(7)
N2 P1 P2 93.09(6)
N1 P1 P2 91.76(6)
C1 P2 C19 104.75(10)
C1 P2 P1 90.84(8)
C19 P2 P1 88.71(7)

loop_
_geom_bond_atom_site_label_1
_geom_bond_atom_site_label_2
_geom_bond_distance
C1 C2 1.337(3)
C1 P2 1.783(2)
C1 H1 0.93
C2 N1 1.418(2)
C2 C3 1.557(3)
C3 C4 1.533(3)
C3 C6 1.538(3)
C3 C5 1.545(3)
C4 H4A 0.96
C4 H4B 0.96
C4 H4C 0.96
C5 H5A 0.96
C5 H5B 0.96
C5 H5C 0.96
C6 H6A 0.96
C6 H6B 0.96
C6 H6C 0.96
C7 C8 1.412(3)
C7 C15 1.417(3)
C7 N1 1.441(2)
C8 C12 1.385(3)
C8 C9 1.518(3)
C9 C11 1.529(3)
C9 C10 1.543(3)
C9 H9 0.98
C10 H10A 0.96
C10 H10B 0.96
C10 H10C 0.96
C11 H11A 0.96
C11 H11B 0.96
C11 H11C 0.96
C12 C13 1.368(4)
C12 H12 0.93
C13 C14 1.378(4)
C13 H13 0.93
C14 C15 1.386(3)
C14 H14 0.93
C15 C16 1.522(3)
C16 C17 1.521(3)
C16 C18 1.538(3)
C16 H16 0.98
C17 H17A 0.96
C17 H17B 0.96
C17 H17C 0.96
C18 H18A 0.96
C18 H18B 0.96
C18 H18C 0.96
C19 C20 1.341(3)
C19 P2 1.807(2)
C19 H19 0.93
C20 N2 1.444(2)
C20 C21 1.536(3)
C21 C23 1.522(3)
C21 C22 1.531(3)
C21 C24 1.538(3)
C22 H22A 0.96
C22 H22B 0.96
C22 H22C 0.96
C23 H23A 0.96
C23 H23B 0.96
C23 H23C 0.96
C24 H24A 0.96
C24 H24B 0.96
C24 H24C 0.96
C25 C33 1.406(3)
C25 C26 1.415(3)
C25 N2 1.472(2)
C26 C30 1.391(3)
C26 C27 1.521(3)
C27 C28 1.523(4)
C27 C29 1.543(3)
C27 H27 0.98
C28 H28A 0.96
C28 H28B 0.96
C28 H28C 0.96
C29 H29A 0.96
C29 H29B 0.96
C29 H29C 0.96
C30 C31 1.365(3)
C30 H30 0.93
C31 C32 1.376(3)
C31 H31 0.93
C32 C33 1.387(3)
C32 H32 0.93
C33 C34 1.519(3)
C34 C35 1.519(3)
C34 C36 1.537(3)
C34 H34 0.98
C35 H35A 0.96
C35 H35B 0.96
C35 H35C 0.96
C36 H36A 0.96
C36 H36B 0.96
C36 H36C 0.96
N1 P1 1.7761(15)
N2 P1 1.7365(16)
P1 P2 2.2099(9)
